data_7236081
loop_
_publ_author_name
'Yao, Shuo'
'Wang, Dongmei'
'Cao, Yu'
'Li, Guanghua'
'Huo, Qisheng'
'Liu, Yunling'

_publ_section_title
;
 Two stable 3D porous metal--organic frameworks with high performance for
 gas adsorption and separation
;
_journal_issue 32
_journal_name_full 'Journal of Materials Chemistry A'
_journal_page_first 16627
_journal_paper_doi 10.1039/C5TA03886C
_journal_volume 3
_journal_year 2015
_chemical_formula_moiety 'C20.50 H14.50 Cd N1.50 O4.50'
_chemical_formula_sum 'C20.5 H14.5 Cd N1.5 O4.5'
_chemical_formula_weight 466.24
_chemical_melting_point ?
_space_group_IT_number 15
_space_group_name_Hall '-C 2yc'
_space_group_name_H-M_alt 'C 1 2/c 1'
_symmetry_cell_setting monoclinic
_symmetry_space_group_name_H-M 'C 1 2/c 1'
_atom_sites_solution_hydrogens geom
_atom_sites_solution_primary direct
_atom_sites_solution_secondary difmap
_audit_creation_method SHELXL-97
_audit_update_record
;
2015-05-23 deposited with the CCDC.
2015-07-03 downloaded from the CCDC.
;
_cell_angle_alpha 90.00
_cell_angle_beta 113.96(3)
_cell_angle_gamma 90.00
_cell_formula_units_Z 4
_cell_length_a 16.709(3)
_cell_length_b 15.867(3)
_cell_length_c 8.0026(16)
_cell_measurement_reflns_used 1726
_cell_measurement_temperature 293(2)
_cell_measurement_theta_max 25.09
_cell_measurement_theta_min 2.57
_cell_volume 1938.8(8)
_computing_cell_refinement 'Bruker SMART'
_computing_data_collection 'Bruker SMART'
_computing_data_reduction 'Bruker SAINT'
_computing_molecular_graphics SHELXP-97
_computing_publication_material SHELXTL
_computing_structure_refinement 'SHELXL-97 (Sheldrick, 1997)'
_computing_structure_solution 'SHELXS-97 (Sheldrick, 1990)'
_diffrn_ambient_temperature 293(2)
_diffrn_detector_area_resol_mean 9.00cm
_diffrn_measured_fraction_theta_full 0.998
_diffrn_measured_fraction_theta_max 0.998
_diffrn_measurement_device_type 'CCD area detector'
_diffrn_measurement_method 'phi and omega scans'
_diffrn_radiation_monochromator graphite
_diffrn_radiation_source 'fine-focus sealed tube'
_diffrn_radiation_type MoK\a
_diffrn_radiation_wavelength 0.71073
_diffrn_reflns_av_R_equivalents 0.0310
_diffrn_reflns_av_sigmaI/netI 0.0282
_diffrn_reflns_limit_h_max 17
_diffrn_reflns_limit_h_min -19
_diffrn_reflns_limit_k_max 18
_diffrn_reflns_limit_k_min -14
_diffrn_reflns_limit_l_max 9
_diffrn_reflns_limit_l_min -9
_diffrn_reflns_number 7049
_diffrn_reflns_theta_full 25.09
_diffrn_reflns_theta_max 25.09
_diffrn_reflns_theta_min 2.57
_diffrn_standards_decay_% none
_diffrn_standards_interval_count none
_diffrn_standards_interval_time none
_diffrn_standards_number none
_exptl_absorpt_coefficient_mu 1.155
_exptl_absorpt_correction_T_max 0.4334
_exptl_absorpt_correction_T_min 0.2458
_exptl_absorpt_correction_type empirical
_exptl_absorpt_process_details SADABS
_exptl_crystal_colour colourless
_exptl_crystal_density_diffrn 1.597
_exptl_crystal_density_meas ?
_exptl_crystal_density_method 'not measured'
_exptl_crystal_description block
_exptl_crystal_F_000 928
_exptl_crystal_size_max 0.23
_exptl_crystal_size_mid 0.21
_exptl_crystal_size_min 0.17
_refine_diff_density_max 0.308
_refine_diff_density_min -0.267
_refine_diff_density_rms 0.072
_refine_ls_extinction_method none
_refine_ls_goodness_of_fit_ref 1.053
_refine_ls_hydrogen_treatment constr
_refine_ls_matrix_type full
_refine_ls_number_parameters 115
_refine_ls_number_reflns 1726
_refine_ls_number_restraints 0
_refine_ls_restrained_S_all 1.053
_refine_ls_R_factor_all 0.0315
_refine_ls_R_factor_gt 0.0253
_refine_ls_shift/su_max 0.000
_refine_ls_shift/su_mean 0.000
_refine_ls_structure_factor_coef Fsqd
_refine_ls_weighting_details 'calc w=1/[\s^2^(Fo^2^)+(0.0389P)^2^+0.0000P] where P=(Fo^2^+2Fc^2^)/3'
_refine_ls_weighting_scheme calc
_refine_ls_wR_factor_gt 0.0627
_refine_ls_wR_factor_ref 0.0641
_reflns_number_gt 1495
_reflns_number_total 1726
_reflns_threshold_expression >2sigma(I)
_cod_data_source_file c5ta03886c2.cif
_cod_data_source_block aaa
_cod_depositor_comments
;
The following automatic conversions were performed:

data item '_chemical_melting_point' value 'not measured' was changed
to '?' -- the value is undefined or not given.

data item '_exptl_crystal_density_meas' value 'none' was changed to
'?' -- the value is perceived as not measured.

Automatic conversion script
Id: cif_fix_values 6909 2019-04-08 15:41:33Z antanas 
;
_cod_original_cell_volume 1938.9(7)
_cod_original_sg_symbol_H-M C2/c
_cod_original_formula_sum 'C20.50 H14.50 Cd N1.50 O4.50'
_cod_database_code 7236081

loop_
_symmetry_equiv_pos_as_xyz
'x, y, z'
'-x, y, -z+1/2'
'x+1/2, y+1/2, z'
'-x+1/2, y+1/2, -z+1/2'
'-x, -y, -z'
'x, -y, z-1/2'
'-x+1/2, -y+1/2, -z'
'x+1/2, -y+1/2, z-1/2'

loop_
_atom_site_label
_atom_site_type_symbol
_atom_site_fract_x
_atom_site_fract_y
_atom_site_fract_z
_atom_site_U_iso_or_equiv
_atom_site_adp_type
_atom_site_occupancy
_atom_site_symmetry_multiplicity
_atom_site_calc_flag
_atom_site_refinement_flags
Cd1 Cd 0.5000 0.013757(18) 0.7500 0.03720(13) Uani 1 2 d S
O1 O 0.40351(16) 0.10760(16) 0.5818(3) 0.0662(7) Uani 1 1 d .
O2 O 0.39571(14) 0.00299(13) 0.3960(3) 0.0516(6) Uani 1 1 d .
N1 N 0.0000 0.3711(2) -0.2500 0.0347(8) Uani 1 2 d S
C1 C 0.06557(16) 0.32812(18) -0.1234(3) 0.0336(7) Uani 1 1 d .
H1 H 0.1103 0.3582 -0.0338 0.100 Uiso 1 1 calc .
C2 C 0.06999(15) 0.24062(18) -0.1194(3) 0.0300(6) Uani 1 1 d .
C3 C 0.0000 0.1971(2) -0.2500 0.0328(9) Uani 1 2 d S
H3 H 0.0000 0.1384 -0.2500 0.100 Uiso 1 2 calc S
C4 C 0.14724(16) 0.19716(17) 0.0197(3) 0.0321(6) Uani 1 1 d .
C5 C 0.19655(18) 0.23545(19) 0.1862(3) 0.0386(7) Uani 1 1 d .
H5 H 0.1814 0.2890 0.2104 0.100 Uiso 1 1 calc .
C6 C 0.26763(18) 0.1950(2) 0.3160(4) 0.0412(7) Uani 1 1 d .
H6 H 0.3001 0.2220 0.4260 0.100 Uiso 1 1 calc .
C7 C 0.29151(17) 0.11449(19) 0.2847(3) 0.0372(7) Uani 1 1 d .
C8 C 0.24309(19) 0.0764(2) 0.1183(4) 0.0483(8) Uani 1 1 d .
H8 H 0.2585 0.0229 0.0941 0.100 Uiso 1 1 calc .
C9 C 0.17206(19) 0.1172(2) -0.0121(4) 0.0445(8) Uani 1 1 d .
H9 H 0.1403 0.0907 -0.1231 0.100 Uiso 1 1 calc .
C10 C 0.36869(19) 0.0724(2) 0.4290(4) 0.0474(8) Uani 1 1 d .

loop_
_atom_site_aniso_label
_atom_site_aniso_U_11
_atom_site_aniso_U_22
_atom_site_aniso_U_33
_atom_site_aniso_U_23
_atom_site_aniso_U_13
_atom_site_aniso_U_12
Cd1 0.03249(18) 0.02185(18) 0.03450(17) 0.000 -0.00980(12) 0.000
O1 0.0573(15) 0.0619(17) 0.0454(12) 0.0085(11) -0.0142(11) 0.0187(12)
O2 0.0352(12) 0.0365(14) 0.0678(15) 0.0147(10) 0.0052(11) 0.0094(9)
N1 0.0290(16) 0.0268(19) 0.0320(15) 0.000 -0.0044(13) 0.000
C1 0.0278(13) 0.0274(17) 0.0313(13) -0.0010(11) -0.0027(11) -0.0020(11)
C2 0.0268(13) 0.0288(16) 0.0273(12) 0.0022(10) 0.0039(11) 0.0010(11)
C3 0.0254(18) 0.029(2) 0.0363(19) 0.000 0.0041(16) 0.000
C4 0.0252(13) 0.0271(16) 0.0343(13) 0.0035(11) 0.0021(11) 0.0011(11)
C5 0.0339(15) 0.0359(18) 0.0333(13) -0.0002(12) 0.0008(11) 0.0086(12)
C6 0.0320(15) 0.047(2) 0.0326(13) -0.0009(13) 0.0003(12) 0.0045(13)
C7 0.0297(14) 0.0362(18) 0.0355(14) 0.0089(12) 0.0028(12) 0.0044(12)
C8 0.0379(16) 0.0325(18) 0.0546(17) -0.0016(14) -0.0015(14) 0.0072(13)
C9 0.0377(16) 0.0362(19) 0.0417(15) -0.0066(13) -0.0021(13) 0.0047(13)
C10 0.0297(15) 0.046(2) 0.0523(18) 0.0179(15) 0.0020(14) 0.0044(14)

loop_
_atom_type_symbol
_atom_type_description
_atom_type_scat_dispersion_real
_atom_type_scat_dispersion_imag
_atom_type_scat_source
C C 0.0033 0.0016 'International Tables Vol C Tables 4.2.6.8 and 6.1.1.4'
H H 0.0000 0.0000 'International Tables Vol C Tables 4.2.6.8 and 6.1.1.4'
N N 0.0061 0.0033 'International Tables Vol C Tables 4.2.6.8 and 6.1.1.4'
O O 0.0106 0.0060 'International Tables Vol C Tables 4.2.6.8 and 6.1.1.4'
Cd Cd -0.8075 1.2024 'International Tables Vol C Tables 4.2.6.8 and 6.1.1.4'

loop_
_geom_angle_atom_site_label_1
_geom_angle_atom_site_label_2
_geom_angle_atom_site_label_3
_geom_angle
_geom_angle_site_symmetry_1
_geom_angle_site_symmetry_3
O1 Cd1 O1 95.09(13) 2_656 .
O1 Cd1 N1 132.45(7) 2_656 3_546
O1 Cd1 N1 132.45(7) . 3_546
O1 Cd1 O2 105.34(9) 2_656 6_556
O1 Cd1 O2 83.13(9) . 6_556
N1 Cd1 O2 83.84(5) 3_546 6_556
O1 Cd1 O2 83.13(9) 2_656 5_656
O1 Cd1 O2 105.34(9) . 5_656
N1 Cd1 O2 83.84(5) 3_546 5_656
O2 Cd1 O2 167.67(10) 6_556 5_656
C10 O1 Cd1 103.3(2) . .
C10 O2 Cd1 125.0(2) . 5_656
C1 N1 C1 118.8(3) 2_554 .
C1 N1 Cd1 120.62(16) 2_554 3_454
C1 N1 Cd1 120.62(16) . 3_454
N1 C1 C2 123.1(2) . .
N1 C1 H1 118.5 . .
C2 C1 H1 118.5 . .
C1 C2 C3 117.2(2) . .
C1 C2 C4 120.1(2) . .
C3 C2 C4 122.7(3) . .
C2 C3 C2 120.6(3) . 2_554
C2 C3 H3 119.7 . .
C2 C3 H3 119.7 2_554 .
C5 C4 C9 118.0(2) . .
C5 C4 C2 120.8(2) . .
C9 C4 C2 121.2(2) . .
C6 C5 C4 120.9(3) . .
C6 C5 H5 119.6 . .
C4 C5 H5 119.6 . .
C5 C6 C7 121.0(2) . .
C5 C6 H6 119.5 . .
C7 C6 H6 119.5 . .
C8 C7 C6 118.4(2) . .
C8 C7 C10 122.1(3) . .
C6 C7 C10 119.5(2) . .
C9 C8 C7 120.6(3) . .
C9 C8 H8 119.7 . .
C7 C8 H8 119.7 . .
C8 C9 C4 121.2(2) . .
C8 C9 H9 119.4 . .
C4 C9 H9 119.4 . .
O1 C10 O2 122.1(3) . .
O1 C10 C7 118.0(3) . .
O2 C10 C7 120.0(3) . .

loop_
_geom_bond_atom_site_label_1
_geom_bond_atom_site_label_2
_geom_bond_distance
_geom_bond_site_symmetry_2
Cd1 O1 2.206(2) 2_656
Cd1 O1 2.206(2) .
Cd1 N1 2.264(3) 3_546
Cd1 O2 2.475(3) 6_556
Cd1 O2 2.475(3) 5_656
O1 C10 1.251(4) .
O2 C10 1.259(4) .
O2 Cd1 2.475(3) 5_656
N1 C1 1.338(3) 2_554
N1 C1 1.338(3) .
N1 Cd1 2.264(3) 3_454
C1 C2 1.390(4) .
C1 H1 0.9300 .
C2 C3 1.395(3) .
C2 C4 1.488(3) .
C3 C2 1.395(3) 2_554
C3 H3 0.9300 .
C4 C5 1.390(3) .
C4 C9 1.390(4) .
C5 C6 1.378(4) .
C5 H5 0.9300 .
C6 C7 1.391(4) .
C6 H6 0.9300 .
C7 C8 1.385(4) .
C7 C10 1.494(4) .
C8 C9 1.382(4) .
C8 H8 0.9300 .
C9 H9 0.9300 .
